data_2220231
loop_
_publ_author_name
'Saeed, Aamer'
'Mumtaz, Amara'
'Rafique, Hummera'
'Gotoh, Kazuma'
'Ishida, Hiroyuki'

_publ_section_title
;
 3,4,5-Trimethoxybenzohydrazidium chloride
;
_journal_coeditor_code HK2567
_journal_issue 12
_journal_name_full 'Acta Crystallographica Section E'
_journal_page_first o2336
_journal_paper_doi 10.1107/S1600536808036301
_journal_volume 64
_journal_year 2008
_chemical_formula_iupac 'C10 H15 N2 O4 +, Cl -'
_chemical_formula_moiety 'C10 H15 N2 O4 +, Cl -'
_chemical_formula_sum 'C10 H15 Cl N2 O4'
_chemical_formula_weight 262.69
_chemical_name_systematic
;
3,4,5-Trimethoxybenzohydrazidium chloride
;
_space_group_IT_number 15
_symmetry_cell_setting monoclinic
_symmetry_space_group_name_Hall '-C 2yc'
_symmetry_space_group_name_H-M 'C 1 2/c 1'
_atom_sites_solution_hydrogens geom
_atom_sites_solution_primary direct
_atom_sites_solution_secondary difmap
_cell_angle_alpha 90.0000
_cell_angle_beta 108.459(2)
_cell_angle_gamma 90.0000
_cell_formula_units_Z 8
_cell_length_a 38.587(3)
_cell_length_b 4.8202(3)
_cell_length_c 13.5915(10)
_cell_measurement_reflns_used 12804
_cell_measurement_temperature 223.0(10)
_cell_measurement_theta_max 30.0
_cell_measurement_theta_min 3.0
_cell_volume 2397.9(3)
_computing_cell_refinement 'PROCESS-AUTO (Rigaku/MSC, 2004)'
_computing_data_collection 'PROCESS-AUTO (Rigaku/MSC, 2004)'
_computing_data_reduction 'CrystalStructure (Rigaku/MSC, 2004)'
_computing_molecular_graphics 'ORTEP-3 (Farrugia, 1997)'
_computing_publication_material 'CrystalStructure  (Rigaku/MSC, 2004) and PLATON (Spek, 2003)'
_computing_structure_refinement 'SHELXL97 (Sheldrick, 2008)'
_computing_structure_solution 'SHELXS97 (Sheldrick, 2008)'
_diffrn_ambient_temperature 223(2)
_diffrn_detector_area_resol_mean 10.00
_diffrn_measured_fraction_theta_full 0.999
_diffrn_measured_fraction_theta_max 0.999
_diffrn_measurement_device_type 'Rigaku R-AXIS RAPIDII'
_diffrn_measurement_method \w
_diffrn_radiation_type 'Mo K\a'
_diffrn_radiation_wavelength 0.71075
_diffrn_reflns_av_R_equivalents 0.0352
_diffrn_reflns_av_sigmaI/netI 0.0282
_diffrn_reflns_limit_h_max 50
_diffrn_reflns_limit_h_min -54
_diffrn_reflns_limit_k_max 6
_diffrn_reflns_limit_k_min -6
_diffrn_reflns_limit_l_max 19
_diffrn_reflns_limit_l_min -19
_diffrn_reflns_number 15536
_diffrn_reflns_theta_full 29.97
_diffrn_reflns_theta_max 29.97
_diffrn_standards_decay_% 0
_diffrn_standards_number 0
_exptl_absorpt_coefficient_mu 0.324
_exptl_absorpt_correction_T_max 0.984
_exptl_absorpt_correction_T_min 0.930
_exptl_absorpt_correction_type numerical
_exptl_absorpt_process_details '(ABSCOR; Higashi, 1999)'
_exptl_crystal_colour colorless
_exptl_crystal_density_diffrn 1.455
_exptl_crystal_density_method 'not measured'
_exptl_crystal_description platelet
_exptl_crystal_F_000 1104.00
_exptl_crystal_size_max 0.29
_exptl_crystal_size_mid 0.28
_exptl_crystal_size_min 0.05
_refine_diff_density_max 0.508
_refine_diff_density_min -0.187
_refine_ls_extinction_method none
_refine_ls_goodness_of_fit_ref 1.058
_refine_ls_hydrogen_treatment mixed
_refine_ls_matrix_type full
_refine_ls_number_parameters 158
_refine_ls_number_reflns 3483
_refine_ls_number_restraints 0
_refine_ls_restrained_S_all 1.058
_refine_ls_R_factor_all 0.0461
_refine_ls_R_factor_gt 0.0396
_refine_ls_shift/su_max 0.003
_refine_ls_shift/su_mean 0.000
_refine_ls_structure_factor_coef Fsqd
_refine_ls_weighting_details 'calc w=1/[\s^2^(Fo^2^)+(0.0672P)^2^+0.9082P] where P=(Fo^2^+2Fc^2^)/3'
_refine_ls_weighting_scheme calc
_refine_ls_wR_factor_gt 0.1066
_refine_ls_wR_factor_ref 0.1112
_reflns_number_gt 2987
_reflns_number_total 3483
_reflns_threshold_expression I>2\s(I)
_cod_data_source_file hk2567.cif
_cod_data_source_block I
_cod_original_sg_symbol_H-M 'C 2/c'
_cod_database_code 2220231
_cod_database_fobs_code 2220231

loop_
_symmetry_equiv_pos_site_id
_symmetry_equiv_pos_as_xyz
1 +X,+Y,+Z
2 -X,+Y,1/2-Z
3 -X,-Y,-Z
4 +X,-Y,1/2+Z
5 1/2+X,1/2+Y,+Z
6 1/2-X,1/2+Y,1/2-Z
7 1/2-X,1/2-Y,-Z
8 1/2+X,1/2-Y,1/2+Z

loop_
_atom_site_type_symbol
_atom_site_label
_atom_site_fract_x
_atom_site_fract_y
_atom_site_fract_z
_atom_site_U_iso_or_equiv
_atom_site_adp_type
_atom_site_calc_flag
_atom_site_refinement_flags
_atom_site_occupancy
Cl Cl1 0.531194(8) 0.74543(6) 0.14789(2) 0.02591(11) Uani d . 1
O O1 0.29508(2) -0.1702(2) 0.04400(7) 0.0261(2) Uani d . 1
O O2 0.29359(2) 0.12014(18) 0.20875(7) 0.02407(19) Uani d . 1
O O3 0.35072(3) 0.4308(2) 0.31676(7) 0.0301(2) Uani d . 1
O O4 0.43237(2) -0.16714(18) 0.07270(7) 0.02515(19) Uani d . 1
N N1 0.44683(3) 0.2704(2) 0.12743(9) 0.0220(2) Uani d . 1
N N2 0.47777(3) 0.24854(19) 0.09232(9) 0.0222(2) Uani d . 1
H H2NA 0.4900 0.0916 0.1173 0.033 Uiso calc R 1
H H2NB 0.4925 0.3956 0.1150 0.033 Uiso calc R 1
H H2NC 0.4703 0.2446 0.0225 0.033 Uiso calc R 1
C C1 0.38998(3) 0.0818(2) 0.13600(9) 0.0198(2) Uani d . 1
C C2 0.35979(3) -0.0716(2) 0.07763(9) 0.0207(2) Uani d . 1
H H2 0.3616 -0.1909 0.0248 0.025 Uiso calc R 1
C C3 0.32687(3) -0.0453(2) 0.09891(8) 0.0204(2) Uani d . 1
C C4 0.32509(3) 0.1212(2) 0.18165(9) 0.0209(2) Uani d . 1
C C5 0.35556(3) 0.2748(2) 0.23870(9) 0.0217(2) Uani d . 1
C C6 0.38830(3) 0.2592(2) 0.21544(9) 0.0212(2) Uani d . 1
H H6 0.4087 0.3656 0.2524 0.025 Uiso calc R 1
C C7 0.42422(3) 0.0465(2) 0.10930(8) 0.0189(2) Uani d . 1
C C8 0.29543(4) -0.3376(3) -0.04212(10) 0.0302(3) Uani d . 1
H H8A 0.3035 -0.2270 -0.0904 0.045 Uiso calc R 1
H H8B 0.2710 -0.4073 -0.0767 0.045 Uiso calc R 1
H H8C 0.3120 -0.4923 -0.0179 0.045 Uiso calc R 1
C C9 0.27160(4) 0.3649(3) 0.17816(11) 0.0297(3) Uani d . 1
H H9A 0.2862 0.5274 0.2066 0.045 Uiso calc R 1
H H9B 0.2509 0.3552 0.2041 0.045 Uiso calc R 1
H H9C 0.2628 0.3775 0.1031 0.045 Uiso calc R 1
C C10 0.38005(4) 0.6091(3) 0.37142(10) 0.0311(3) Uani d . 1
H H10A 0.4011 0.4981 0.4084 0.047 Uiso calc R 1
H H10B 0.3726 0.7210 0.4205 0.047 Uiso calc R 1
H H10C 0.3864 0.7294 0.3225 0.047 Uiso calc R 1
H H1 0.4380(5) 0.439(4) 0.1231(14) 0.039(5) Uiso d . 1

loop_
_atom_site_aniso_label
_atom_site_aniso_U_11
_atom_site_aniso_U_22
_atom_site_aniso_U_33
_atom_site_aniso_U_12
_atom_site_aniso_U_13
_atom_site_aniso_U_23
Cl1 0.02223(16) 0.02581(17) 0.02881(17) -0.00046(9) 0.00682(12) -0.00128(10)
O1 0.0225(4) 0.0335(5) 0.0239(4) -0.0077(3) 0.0095(3) -0.0079(4)
O2 0.0240(4) 0.0253(4) 0.0279(4) -0.0016(3) 0.0153(3) 0.0007(3)
O3 0.0292(4) 0.0377(5) 0.0280(4) -0.0087(4) 0.0158(4) -0.0148(4)
O4 0.0266(4) 0.0200(4) 0.0313(5) -0.0006(3) 0.0127(4) -0.0037(3)
N1 0.0220(5) 0.0169(5) 0.0317(5) -0.0004(3) 0.0149(4) -0.0014(4)
N2 0.0214(5) 0.0202(5) 0.0280(5) -0.0019(3) 0.0122(4) -0.0009(4)
C1 0.0209(5) 0.0190(5) 0.0213(5) 0.0004(4) 0.0092(4) 0.0015(4)
C2 0.0234(5) 0.0199(5) 0.0208(5) -0.0012(4) 0.0099(4) -0.0010(4)
C3 0.0218(5) 0.0207(5) 0.0195(5) -0.0028(4) 0.0074(4) 0.0005(4)
C4 0.0216(5) 0.0228(5) 0.0213(5) -0.0010(4) 0.0109(4) 0.0008(4)
C5 0.0246(6) 0.0229(5) 0.0199(5) -0.0010(4) 0.0103(4) -0.0022(4)
C6 0.0216(5) 0.0215(5) 0.0217(5) -0.0025(4) 0.0086(4) -0.0020(4)
C7 0.0202(5) 0.0180(5) 0.0186(5) 0.0010(4) 0.0062(4) 0.0019(4)
C8 0.0284(6) 0.0371(7) 0.0255(6) -0.0072(5) 0.0092(5) -0.0091(5)
C9 0.0275(6) 0.0294(6) 0.0358(7) 0.0029(5) 0.0152(5) 0.0030(5)
C10 0.0328(6) 0.0344(7) 0.0274(6) -0.0074(5) 0.0112(5) -0.0118(5)

loop_
_atom_type_symbol
_atom_type_description
_atom_type_scat_dispersion_real
_atom_type_scat_dispersion_imag
_atom_type_scat_source
C C 0.0033 0.0016 'International Tables Vol C Tables 4.2.6.8 and 6.1.1.4'
H H 0.0000 0.0000 'International Tables Vol C Tables 4.2.6.8 and 6.1.1.4'
O O 0.0106 0.0060 'International Tables Vol C Tables 4.2.6.8 and 6.1.1.4'
N N 0.0061 0.0033 'International Tables Vol C Tables 4.2.6.8 and 6.1.1.4'
Cl Cl 0.1484 0.1585 'International Tables Vol C Tables 4.2.6.8 and 6.1.1.4'

loop_
_geom_angle_atom_site_label_1
_geom_angle_atom_site_label_2
_geom_angle_atom_site_label_3
_geom_angle
C3 O1 C8 117.43(9)
C4 O2 C9 114.20(9)
C5 O3 C10 117.16(9)
C7 N1 N2 116.00(9)
C7 N1 H1 120.7(11)
N2 N1 H1 113.3(11)
N1 N2 H2NA 109.5
N1 N2 H2NB 109.5
H2NA N2 H2NB 109.5
N1 N2 H2NC 109.5
H2NA N2 H2NC 109.5
H2NB N2 H2NC 109.5
C6 C1 C2 121.99(10)
C6 C1 C7 121.46(10)
C2 C1 C7 116.55(10)
C3 C2 C1 119.01(10)
C3 C2 H2 120.5
C1 C2 H2 120.5
O1 C3 C2 124.68(10)
O1 C3 C4 115.46(10)
C2 C3 C4 119.86(10)
O2 C4 C5 120.82(10)
O2 C4 C3 118.97(10)
C5 C4 C3 120.13(10)
O3 C5 C4 115.21(10)
O3 C5 C6 124.26(11)
C4 C5 C6 120.52(10)
C1 C6 C5 118.34(10)
C1 C6 H6 120.8
C5 C6 H6 120.8
O4 C7 N1 120.50(10)
O4 C7 C1 123.82(10)
N1 C7 C1 115.68(10)
O1 C8 H8A 109.5
O1 C8 H8B 109.5
H8A C8 H8B 109.5
O1 C8 H8C 109.5
H8A C8 H8C 109.5
H8B C8 H8C 109.5
O2 C9 H9A 109.5
O2 C9 H9B 109.5
H9A C9 H9B 109.5
O2 C9 H9C 109.5
H9A C9 H9C 109.5
H9B C9 H9C 109.5
O3 C10 H10A 109.5
O3 C10 H10B 109.5
H10A C10 H10B 109.5
O3 C10 H10C 109.5
H10A C10 H10C 109.5
H10B C10 H10C 109.5

loop_
_geom_bond_atom_site_label_1
_geom_bond_atom_site_label_2
_geom_bond_distance
O1 C3 1.3581(14)
O1 C8 1.4251(15)
O2 C4 1.3771(13)
O2 C9 1.4356(16)
O3 C5 1.3605(14)
O3 C10 1.4280(15)
O4 C7 1.2271(14)
N1 C7 1.3602(14)
N1 N2 1.4230(13)
N1 H1 0.876(19)
N2 H2NA 0.9000
N2 H2NB 0.9000
N2 H2NC 0.9000
C1 C6 1.3947(15)
C1 C2 1.3958(15)
C1 C7 1.4867(15)
C2 C3 1.3950(15)
C2 H2 0.9400
C3 C4 1.4009(15)
C4 C5 1.3982(16)
C5 C6 1.3981(16)
C6 H6 0.9400
C8 H8A 0.9700
C8 H8B 0.9700
C8 H8C 0.9700
C9 H9A 0.9700
C9 H9B 0.9700
C9 H9C 0.9700
C10 H10A 0.9700
C10 H10B 0.9700
C10 H10C 0.9700

loop_
_geom_hbond_atom_site_label_D
_geom_hbond_atom_site_label_H
_geom_hbond_atom_site_label_A
_geom_hbond_site_symmetry_A
_geom_hbond_distance_DH
_geom_hbond_distance_HA
_geom_hbond_distance_DA
_geom_hbond_angle_DHA
_geom_hbond_publ_flag
N1 H1 O4 1_565 0.876(19) 2.007(19) 2.8200(13) 154.0(18) y
N2 H2NA Cl1 1_545 0.90 2.25 3.1169(11) 162 y
N2 H2NB Cl1 . 0.90 2.20 3.0937(11) 171 y
N2 H2NC Cl1 3_665 0.90 2.30 3.1724(12) 164 y

loop_
_geom_torsion_atom_site_label_1
_geom_torsion_atom_site_label_2
_geom_torsion_atom_site_label_3
_geom_torsion_atom_site_label_4
_geom_torsion
C6 C1 C2 C3 0.46(17)
C7 C1 C2 C3 -179.61(10)
C8 O1 C3 C2 -0.71(17)
C8 O1 C3 C4 178.87(11)
C1 C2 C3 O1 175.98(10)
C1 C2 C3 C4 -3.58(16)
C9 O2 C4 C5 77.58(14)
C9 O2 C4 C3 -105.59(12)
O1 C3 C4 O2 7.64(15)
C2 C3 C4 O2 -172.76(10)
O1 C3 C4 C5 -175.50(10)
C2 C3 C4 C5 4.09(17)
C10 O3 C5 C4 -174.81(11)
C10 O3 C5 C6 6.22(18)
O2 C4 C5 O3 -3.67(16)
C3 C4 C5 O3 179.53(10)
O2 C4 C5 C6 175.34(10)
C3 C4 C5 C6 -1.46(17)
C2 C1 C6 C5 2.13(17)
C7 C1 C6 C5 -177.79(10)
O3 C5 C6 C1 177.30(11)
C4 C5 C6 C1 -1.62(17)
N2 N1 C7 O4 5.88(16)
N2 N1 C7 C1 -173.78(10)
C6 C1 C7 O4 150.77(11)
C2 C1 C7 O4 -29.15(16)
C6 C1 C7 N1 -29.58(15)
C2 C1 C7 N1 150.50(11)

loop_
_cod_related_entry_id
_cod_related_entry_database
_cod_related_entry_code
1 ChemSpider 30655666
